data_7025444
loop_
_publ_author_name
'Xu, Hai-Bing'
'Zhong, Ye-Teng'
'Zhang, Wei-Xiong'
'Chen, Zhong-Ning'
'Chen, Xiao-Ming'

_publ_section_title
;
 Syntheses, structures and photophysical properties of heterotrinuclear
 Zn2Ln clusters (Ln = Nd, Eu, Tb, Er, Yb).
;
_journal_issue 24
_journal_name_full 'Dalton transactions (Cambridge, England : 2003)'
_journal_page_first 5676
_journal_page_last 5682
_journal_paper_doi 10.1039/c000783h
_journal_volume 39
_journal_year 2010
_chemical_formula_sum 'C50 H33.5 Cl F12 N4 O10 Tb Zn2'
_chemical_formula_weight 1403.42
_chemical_name_systematic
;
?
;
_space_group_IT_number 15
_symmetry_cell_setting monoclinic
_symmetry_space_group_name_Hall '-C 2yc'
_symmetry_space_group_name_H-M 'C 1 2/c 1'
_atom_sites_solution_hydrogens geom
_atom_sites_solution_primary direct
_atom_sites_solution_secondary difmap
_audit_creation_method SHELXL-97
_cell_angle_alpha 90.00
_cell_angle_beta 125.291(2)
_cell_angle_gamma 90.00
_cell_formula_units_Z 8
_cell_length_a 34.716(10)
_cell_length_b 18.480(4)
_cell_length_c 24.147(13)
_cell_measurement_reflns_used 14073
_cell_measurement_temperature 298(2)
_cell_measurement_theta_max 27.4835
_cell_measurement_theta_min 3.0219
_cell_volume 12645(8)
_computing_cell_refinement 'CrystalClear (Rigaku/MSC Inc., 2005)'
_computing_data_collection 'CrystalClear (Rigaku/MSC Inc., 2005)'
_computing_data_reduction 'CrystalClear (Rigaku/MSC Inc., 2005)'
_computing_molecular_graphics 'Bruker SHELXTL'
_computing_publication_material 'Bruker SHELXTL'
_computing_structure_refinement 'SHELXL-97 (Sheldrick, 1997)'
_computing_structure_solution 'SHELXS-97 (Sheldrick, 1990)'
_diffrn_ambient_temperature 298(2)
_diffrn_detector_area_resol_mean 28.5714
_diffrn_measured_fraction_theta_full 0.993
_diffrn_measured_fraction_theta_max 0.993
_diffrn_measurement_device_type 'RIGAKU MERCURY CCD/AFC'
_diffrn_measurement_method CCD_Profile_fitting
_diffrn_radiation_monochromator graphite
_diffrn_radiation_source 'fine-focus sealed tube'
_diffrn_radiation_type MoK\a
_diffrn_radiation_wavelength 0.71073
_diffrn_reflns_av_R_equivalents 0.0311
_diffrn_reflns_av_sigmaI/netI 0.0311
_diffrn_reflns_limit_h_max 42
_diffrn_reflns_limit_h_min -41
_diffrn_reflns_limit_k_max 16
_diffrn_reflns_limit_k_min -22
_diffrn_reflns_limit_l_max 29
_diffrn_reflns_limit_l_min -29
_diffrn_reflns_number 43449
_diffrn_reflns_theta_full 26.00
_diffrn_reflns_theta_max 26.00
_diffrn_reflns_theta_min 2.07
_exptl_absorpt_coefficient_mu 1.988
_exptl_absorpt_correction_T_max 0.8414
_exptl_absorpt_correction_T_min 0.7548
_exptl_absorpt_correction_type psi-scan
_exptl_absorpt_process_details '(North et al., 1968)'
_exptl_crystal_colour Yellow
_exptl_crystal_density_diffrn 1.474
_exptl_crystal_density_method 'not measured'
_exptl_crystal_description Prism
_exptl_crystal_F_000 5532
_exptl_crystal_size_max 0.35
_exptl_crystal_size_mid 0.25
_exptl_crystal_size_min 0.09
_refine_diff_density_max 1.980
_refine_diff_density_min -1.488
_refine_diff_density_rms 0.245
_refine_ls_extinction_method none
_refine_ls_goodness_of_fit_ref 1.144
_refine_ls_hydrogen_treatment constr
_refine_ls_matrix_type full
_refine_ls_number_parameters 719
_refine_ls_number_reflns 12353
_refine_ls_number_restraints 135
_refine_ls_restrained_S_all 1.151
_refine_ls_R_factor_all 0.0706
_refine_ls_R_factor_gt 0.0540
_refine_ls_shift/su_max 0.004
_refine_ls_shift/su_mean 0.000
_refine_ls_structure_factor_coef Fsqd
_refine_ls_weighting_details 'calc w=1/[\s^2^(Fo^2^)+(0.1061P)^2^+20.8094P] where P=(Fo^2^+2Fc^2^)/3'
_refine_ls_weighting_scheme calc
_refine_ls_wR_factor_gt 0.1500
_refine_ls_wR_factor_ref 0.1803
_reflns_number_gt 10138
_reflns_number_total 12353
_reflns_threshold_expression >2sigma(I)
_cod_data_source_file c000783h.txt
_cod_data_source_block tb
_cod_depositor_comments
;
The following automatic conversions were performed:

'_symmetry_cell_setting' value 'Monoclinic' changed to 'monoclinic'
according to /home/saulius/struct/CIF-dictionaries/cif_core.dic
dictionary named 'cif_core.dic' version 2.4.2 from 2011-04-26.

Automatic conversion script
Id: cif_fix_values 1891 2012-01-12 08:04:46Z andrius 
;
_cod_original_sg_symbol_H-M C2/c
_cod_original_formula_sum 'C50 H33.50 Cl F12 N4 O10 Tb Zn2'
_cod_database_code 7025444

loop_
_symmetry_equiv_pos_as_xyz
'x, y, z'
'-x, y, -z+1/2'
'x+1/2, y+1/2, z'
'-x+1/2, y+1/2, -z+1/2'
'-x, -y, -z'
'x, -y, z-1/2'
'-x+1/2, -y+1/2, -z'
'x+1/2, -y+1/2, z-1/2'

loop_
_atom_site_label
_atom_site_type_symbol
_atom_site_fract_x
_atom_site_fract_y
_atom_site_fract_z
_atom_site_U_iso_or_equiv
_atom_site_adp_type
_atom_site_occupancy
_atom_site_symmetry_multiplicity
_atom_site_calc_flag
_atom_site_refinement_flags
_atom_site_disorder_assembly
_atom_site_disorder_group
Tb1 Tb 0.142121(5) 0.681712(9) 0.587269(7) 0.05337(5) Uani 1 1 d . . .
Zn1 Zn 0.167369(13) 0.58330(2) 0.49762(2) 0.06071(11) Uani 1 1 d . . .
Zn2 Zn 0.058899(12) 0.62718(2) 0.430668(18) 0.05392(10) Uani 1 1 d . . .
N1 N 0.21930(12) 0.5057(2) 0.5505(2) 0.0841(12) Uani 1 1 d . . .
N2 N 0.19619(9) 0.64593(19) 0.45659(15) 0.0645(8) Uani 1 1 d . . .
N3 N 0.02243(8) 0.53696(16) 0.43091(13) 0.0529(7) Uani 1 1 d . . .
N4 N 0.00400(11) 0.69751(19) 0.36811(15) 0.0647(9) Uani 1 1 d . . .
O1 O 0.20617(7) 0.62655(15) 0.59866(12) 0.0645(7) Uani 1 1 d . . .
O2 O 0.13041(8) 0.68338(12) 0.47734(12) 0.0564(6) Uani 1 1 d . . .
O3 O 0.11352(7) 0.57169(12) 0.52137(11) 0.0547(6) Uani 1 1 d . . .
O4 O 0.06222(7) 0.69582(13) 0.50399(12) 0.0555(6) Uani 1 1 d . . .
O5 O 0.06268(9) 0.58893(18) 0.35421(12) 0.0744(8) Uani 1 1 d . C .
O6 O 0.12731(10) 0.52111(17) 0.41370(15) 0.0788(9) Uani 1 1 d . C .
O7 O 0.13630(10) 0.80815(15) 0.56756(14) 0.0726(8) Uani 1 1 d . . .
O8 O 0.20661(9) 0.74074(17) 0.68433(15) 0.0817(10) Uani 1 1 d . . .
O9 O 0.11252(9) 0.72027(17) 0.65031(13) 0.0738(8) Uani 1 1 d . B .
O10 O 0.16594(9) 0.59744(16) 0.67616(13) 0.0706(8) Uani 1 1 d . B .
C101 C 0.13056(14) 0.9330(2) 0.5697(2) 0.1355(16) Uani 1 1 d DU . .
F1 F 0.1582(2) 0.9897(3) 0.5933(3) 0.1429(14) Uani 0.548(4) 1 d PDU A 1
F2 F 0.1025(3) 0.9307(4) 0.5028(3) 0.1429(14) Uani 0.548(4) 1 d PDU A 1
F3 F 0.10048(19) 0.9514(4) 0.5874(3) 0.1429(14) Uani 0.548(4) 1 d PDU A 1
F1B F 0.1343(3) 0.9893(4) 0.6048(4) 0.1429(14) Uani 0.452(4) 1 d PDU A 2
F2B F 0.1546(2) 0.9543(4) 0.5424(4) 0.1429(14) Uani 0.452(4) 1 d PDU A 2
F3B F 0.0864(2) 0.9285(5) 0.5138(4) 0.1429(14) Uani 0.452(4) 1 d PDU A 2
C15A C 0.25482(19) 0.8118(3) 0.7800(3) 0.1484(7) Uani 0.548(5) 1 d PDU A 1
F4 F 0.2669(3) 0.8810(3) 0.7979(3) 0.1473(8) Uani 0.548(5) 1 d PDU A 1
F5 F 0.29348(19) 0.7746(4) 0.7985(3) 0.1473(8) Uani 0.548(5) 1 d PDU A 1
F6 F 0.2421(2) 0.7872(4) 0.8196(3) 0.1473(8) Uani 0.548(5) 1 d PDU A 1
C15B C 0.2602(2) 0.8106(4) 0.7758(3) 0.1484(7) Uani 0.452(5) 1 d PDU A 2
F4B F 0.2676(3) 0.8707(4) 0.8118(4) 0.1473(8) Uani 0.452(5) 1 d PDU A 2
F5B F 0.2963(2) 0.8058(5) 0.7702(4) 0.1473(8) Uani 0.452(5) 1 d PDU A 2
F6B F 0.2684(3) 0.7560(4) 0.8179(3) 0.1473(8) Uani 0.452(5) 1 d PDU A 2
C16A C 0.1032(2) 0.7552(4) 0.7359(3) 0.1495(16) Uani 0.389(4) 1 d PDU B 1
F7 F 0.0853(3) 0.8175(4) 0.7018(4) 0.1497(11) Uani 0.389(4) 1 d PDU B 1
F8 F 0.0684(2) 0.7237(5) 0.7353(4) 0.1497(11) Uani 0.389(4) 1 d PDU B 1
F9 F 0.1356(3) 0.7732(6) 0.8008(3) 0.1497(11) Uani 0.389(4) 1 d PDU B 1
C16B C 0.10057(18) 0.7591(3) 0.7291(3) 0.1495(16) Uani 0.611(4) 1 d PDU B 2
F7B F 0.1112(2) 0.8279(3) 0.7242(3) 0.1497(11) Uani 0.611(4) 1 d PDU B 2
F8B F 0.05358(16) 0.7543(4) 0.6885(3) 0.1497(11) Uani 0.611(4) 1 d PDU B 2
F9B F 0.1133(2) 0.7541(4) 0.7924(2) 0.1497(11) Uani 0.611(4) 1 d PDU B 2
C11A C 0.19767(19) 0.5388(3) 0.7796(3) 0.1523(15) Uani 0.526(4) 1 d PDU B 1
F10 F 0.1821(3) 0.4734(4) 0.7507(3) 0.1568(12) Uani 0.474(4) 1 d PDU B 1
F11 F 0.24239(18) 0.5431(5) 0.8017(3) 0.1568(12) Uani 0.526(4) 1 d PDU B 1
F12 F 0.1957(2) 0.5329(5) 0.8333(3) 0.1568(12) Uani 0.526(4) 1 d PDU B 1
C11B C 0.1965(2) 0.5362(3) 0.7771(3) 0.1523(15) Uani 0.474(4) 1 d PDU B 2
F10B F 0.1648(2) 0.4838(4) 0.7631(4) 0.1568(12) Uani 0.526(4) 1 d PDU B 2
F11B F 0.2261(2) 0.5011(5) 0.7683(3) 0.1568(12) Uani 0.474(4) 1 d PDU B 2
F12B F 0.2162(3) 0.5495(5) 0.8427(3) 0.1568(12) Uani 0.474(4) 1 d PDU B 2
C1 C 0.2247(2) 0.4478(3) 0.5234(4) 0.135(3) Uani 1 1 d . . .
H1A H 0.2018 0.4362 0.4782 0.162 Uiso 1 1 calc R . .
C2 C 0.2657(3) 0.4026(4) 0.5630(5) 0.174(4) Uani 1 1 d . . .
H2A H 0.2697 0.3616 0.5446 0.209 Uiso 1 1 calc R . .
C3 C 0.2990(3) 0.4225(4) 0.6299(4) 0.159(4) Uani 1 1 d . . .
H3A H 0.3255 0.3936 0.6565 0.191 Uiso 1 1 calc R . .
C4 C 0.29434(18) 0.4836(3) 0.6585(3) 0.105(2) Uani 1 1 d . . .
C5 C 0.32640(19) 0.5050(4) 0.7264(3) 0.119(2) Uani 1 1 d . . .
H5A H 0.3538 0.4783 0.7551 0.143 Uiso 1 1 calc R . .
C6 C 0.31773(16) 0.5627(3) 0.7492(3) 0.1008(19) Uani 1 1 d . . .
H6A H 0.3393 0.5760 0.7943 0.121 Uiso 1 1 calc R . .
C7 C 0.27728(13) 0.6049(3) 0.7083(2) 0.0809(14) Uani 1 1 d . . .
H7A H 0.2728 0.6455 0.7267 0.097 Uiso 1 1 calc R . .
C8 C 0.24414(11) 0.5880(2) 0.64160(19) 0.0686(11) Uani 1 1 d . . .
C9 C 0.25248(13) 0.5242(2) 0.6158(2) 0.0788(13) Uani 1 1 d . . .
C10 C 0.22870(14) 0.6268(3) 0.4470(2) 0.0803(13) Uani 1 1 d . . .
H10A H 0.2420 0.5809 0.4605 0.096 Uiso 1 1 calc R . .
C11 C 0.24375(15) 0.6727(3) 0.4174(3) 0.0930(16) Uani 1 1 d . . .
H11A H 0.2670 0.6578 0.4120 0.112 Uiso 1 1 calc R . .
C12 C 0.22446(14) 0.7388(3) 0.3967(2) 0.0896(14) Uani 1 1 d . . .
H12A H 0.2342 0.7694 0.3765 0.107 Uiso 1 1 calc R . .
C13 C 0.18951(12) 0.7625(2) 0.40531(18) 0.0674(10) Uani 1 1 d . . .
C14 C 0.16717(15) 0.8306(2) 0.3842(2) 0.0780(13) Uani 1 1 d . . .
H14A H 0.1749 0.8633 0.3628 0.094 Uiso 1 1 calc R . .
C15 C 0.13437(15) 0.8481(2) 0.3954(2) 0.0771(13) Uani 1 1 d . . .
H15A H 0.1204 0.8936 0.3823 0.092 Uiso 1 1 calc R . .
C16 C 0.12037(13) 0.7991(2) 0.42673(19) 0.0675(11) Uani 1 1 d . . .
H16A H 0.0974 0.8124 0.4333 0.081 Uiso 1 1 calc R . .
C17 C 0.14129(11) 0.73227(19) 0.44689(16) 0.0564(9) Uani 1 1 d . . .
C18 C 0.17610(11) 0.7127(2) 0.43570(16) 0.0587(9) Uani 1 1 d . . .
C19 C -0.02228(11) 0.5213(2) 0.38707(17) 0.0628(10) Uani 1 1 d . . .
H19A H -0.0417 0.5555 0.3541 0.075 Uiso 1 1 calc R . .
C20 C -0.04233(12) 0.4556(3) 0.3874(2) 0.0747(12) Uani 1 1 d U . .
H20A H -0.0743 0.4468 0.3553 0.090 Uiso 1 1 calc R . .
C21 C -0.01501(12) 0.4057(2) 0.43423(19) 0.0709(11) Uani 1 1 d U . .
H21A H -0.0280 0.3617 0.4342 0.085 Uiso 1 1 calc R . .
C22 C 0.03365(11) 0.4195(2) 0.48394(18) 0.0601(9) Uani 1 1 d . . .
C23 C 0.06472(14) 0.3720(2) 0.5369(2) 0.0739(12) Uani 1 1 d . . .
H23A H 0.0539 0.3277 0.5410 0.089 Uiso 1 1 calc R . .
C24 C 0.11006(15) 0.3909(2) 0.5814(2) 0.0796(13) Uani 1 1 d . . .
H24A H 0.1305 0.3585 0.6156 0.096 Uiso 1 1 calc R . .
C25 C 0.12773(13) 0.4577(2) 0.5780(2) 0.0731(13) Uani 1 1 d . . .
H25A H 0.1592 0.4693 0.6103 0.088 Uiso 1 1 calc R . .
C26 C 0.09888(10) 0.50600(18) 0.52769(16) 0.0528(8) Uani 1 1 d . . .
C27 C 0.05094(10) 0.48716(18) 0.48001(15) 0.0499(8) Uani 1 1 d . . .
C28 C -0.02490(17) 0.6952(3) 0.3010(2) 0.0860(15) Uani 1 1 d . . .
H28A H -0.0195 0.6615 0.2776 0.103 Uiso 1 1 calc R . .
C29 C -0.0632(2) 0.7422(4) 0.2646(2) 0.119(2) Uani 1 1 d . . .
H29A H -0.0836 0.7391 0.2176 0.143 Uiso 1 1 calc R . .
C30 C -0.0705(2) 0.7923(4) 0.2985(3) 0.135(3) Uani 1 1 d . . .
H30A H -0.0955 0.8245 0.2743 0.162 Uiso 1 1 calc R . .
C31 C -0.04090(19) 0.7964(3) 0.3691(3) 0.1028(18) Uani 1 1 d . . .
C32 C -0.0466(2) 0.8469(4) 0.4082(3) 0.133(3) Uani 1 1 d . . .
H32A H -0.0711 0.8805 0.3872 0.160 Uiso 1 1 calc R . .
C33 C -0.0155(2) 0.8452(3) 0.4773(3) 0.113(2) Uani 1 1 d . . .
H33A H -0.0193 0.8786 0.5027 0.136 Uiso 1 1 calc R . .
C34 C 0.02195(14) 0.7952(3) 0.5118(2) 0.0790(13) Uani 1 1 d . . .
H34A H 0.0421 0.7957 0.5590 0.095 Uiso 1 1 calc R . .
C35 C 0.02859(11) 0.7456(2) 0.47565(18) 0.0599(9) Uani 1 1 d . . .
C36 C -0.00308(13) 0.7471(2) 0.40339(19) 0.0663(11) Uani 1 1 d . . .
C51 C 0.08897(13) 0.5389(3) 0.35906(17) 0.0746(12) Uani 1 1 d DU . .
C52A C 0.0801(4) 0.5140(7) 0.2934(3) 0.111(3) Uani 0.524(13) 1 d PDU C 1
H52A H 0.0858 0.5533 0.2730 0.167 Uiso 0.524(13) 1 calc PR C 1
H52B H 0.0479 0.4983 0.2633 0.167 Uiso 0.524(13) 1 calc PR C 1
H52C H 0.1009 0.4746 0.3021 0.167 Uiso 0.524(13) 1 calc PR C 1
C52B C 0.0711(5) 0.4873(6) 0.3005(4) 0.111(3) Uani 0.476(13) 1 d PDU C 2
H52D H 0.0633 0.4418 0.3109 0.167 Uiso 0.476(13) 1 calc PR C 2
H52E H 0.0951 0.4801 0.2929 0.167 Uiso 0.476(13) 1 calc PR C 2
H52F H 0.0434 0.5072 0.2603 0.167 Uiso 0.476(13) 1 calc PR C 2
C102 C 0.15272(15) 0.8630(2) 0.6042(2) 0.0801(13) Uani 1 1 d D A .
C103 C 0.18975(16) 0.8667(3) 0.6702(2) 0.0886(16) Uani 1 1 d . . .
H10B H 0.1987 0.9112 0.6921 0.106 Uiso 1 1 calc R A .
C104 C 0.21476(14) 0.8046(3) 0.7059(2) 0.0863(15) Uani 1 1 d D A .
C107 C 0.12356(13) 0.7073(3) 0.7090(2) 0.0807(13) Uani 1 1 d D . .
C108 C 0.15231(16) 0.6511(3) 0.7522(2) 0.0870(15) Uani 1 1 d . B .
H10C H 0.1592 0.6481 0.7955 0.104 Uiso 1 1 calc R . .
C109 C 0.17071(13) 0.5999(2) 0.73165(19) 0.0772(13) Uani 1 1 d D . .
C1A C -0.0341(3) 0.00902(7) 0.3440(5) 0.485(19) Uiso 0.50 1 d PD . .
H1AA H -0.0195 0.0090 0.3920 0.728 Uiso 0.50 1 calc PR . .
H1AB H -0.0534 -0.0334 0.3241 0.728 Uiso 0.50 1 calc PR . .
H1AC H -0.0534 0.0514 0.3241 0.728 Uiso 0.50 1 calc PR . .
C2A C 0.0033(3) 0.00904(12) 0.3311(3) 0.485(19) Uiso 0.50 1 d PD . .
H2AA H 0.0230 0.0515 0.3518 0.583 Uiso 0.50 1 calc PR . .
H2AB H 0.0230 -0.0334 0.3518 0.583 Uiso 0.50 1 calc PR . .
C3A C -0.01861(12) 0.00902(9) 0.2565(2) 0.485(19) Uiso 0.50 1 d PD . .
H3AA H -0.0384 -0.0335 0.2359 0.583 Uiso 0.50 1 calc PR . .
H3AB H -0.0384 0.0515 0.2359 0.583 Uiso 0.50 1 calc PR . .
C4A C 0.1412(4) 0.2707(5) 0.4694(14) 0.743(17) Uiso 0.50 1 d PD . .
H4AA H 0.1620 0.2736 0.4548 0.891 Uiso 0.50 1 calc PR . .
H4AB H 0.1562 0.2959 0.5124 0.891 Uiso 0.50 1 calc PR . .
Cl1 Cl 0.0877(5) 0.3123(9) 0.4094(13) 0.743(17) Uiso 0.50 1 d PD . .
Cl2 Cl 0.1327(8) 0.1805(6) 0.4801(13) 0.743(17) Uiso 0.50 1 d PD . .

loop_
_atom_site_aniso_label
_atom_site_aniso_U_11
_atom_site_aniso_U_22
_atom_site_aniso_U_33
_atom_site_aniso_U_23
_atom_site_aniso_U_13
_atom_site_aniso_U_12
Tb1 0.03879(7) 0.06332(10) 0.04691(8) 0.00136(6) 0.01836(6) -0.01078(6)
Zn1 0.04828(15) 0.0658(2) 0.06443(19) 0.00818(16) 0.03045(14) -0.00120(16)
Zn2 0.04540(15) 0.0609(2) 0.04717(16) 0.00505(14) 0.02194(12) -0.00188(15)
N1 0.0689(17) 0.076(2) 0.093(2) 0.0189(17) 0.0383(15) 0.0112(16)
N2 0.0529(11) 0.080(2) 0.0626(13) -0.0003(13) 0.0345(10) -0.0097(13)
N3 0.0447(10) 0.0637(15) 0.0462(11) 0.0043(10) 0.0239(9) -0.0033(11)
N4 0.0599(14) 0.0769(18) 0.0509(13) 0.0127(12) 0.0283(11) 0.0094(14)
O1 0.0386(9) 0.0817(16) 0.0614(12) 0.0118(11) 0.0220(8) -0.0033(10)
O2 0.0510(9) 0.0625(13) 0.0546(10) 0.0081(9) 0.0298(8) -0.0063(9)
O3 0.0411(8) 0.0559(12) 0.0557(10) 0.0042(9) 0.0213(8) -0.0104(8)
O4 0.0402(9) 0.0635(13) 0.0539(10) 0.0029(9) 0.0221(8) 0.0007(9)
O5 0.0666(12) 0.100(2) 0.0555(11) 0.0014(12) 0.0344(9) 0.0047(13)
O6 0.0667(13) 0.0840(18) 0.0767(15) -0.0060(13) 0.0363(11) -0.0042(13)
O7 0.0800(14) 0.0657(15) 0.0622(12) -0.0055(11) 0.0354(11) -0.0205(12)
O8 0.0541(13) 0.0883(18) 0.0722(16) -0.0121(14) 0.0188(12) -0.0201(13)
O9 0.0606(12) 0.0937(19) 0.0626(12) -0.0073(12) 0.0330(10) -0.0069(13)
O10 0.0649(11) 0.0798(16) 0.0623(12) 0.0107(11) 0.0340(9) -0.0059(12)
C101 0.172(2) 0.082(3) 0.138(2) 0.016(2) 0.0807(17) 0.008(2)
F1 0.171(2) 0.0930(15) 0.1464(19) 0.0106(14) 0.0810(17) 0.0104(16)
F2 0.171(2) 0.0930(15) 0.1464(19) 0.0106(14) 0.0810(17) 0.0104(16)
F3 0.171(2) 0.0930(15) 0.1464(19) 0.0106(14) 0.0810(17) 0.0104(16)
F1B 0.171(2) 0.0930(15) 0.1464(19) 0.0106(14) 0.0810(17) 0.0104(16)
F2B 0.171(2) 0.0930(15) 0.1464(19) 0.0106(14) 0.0810(17) 0.0104(16)
F3B 0.171(2) 0.0930(15) 0.1464(19) 0.0106(14) 0.0810(17) 0.0104(16)
C15A 0.0902(7) 0.1735(9) 0.0993(9) -0.0333(12) 0.0074(8) -0.0348(9)
F4 0.1017(11) 0.1727(11) 0.0866(12) -0.0353(11) 0.0078(9) -0.0259(10)
F5 0.1017(11) 0.1727(11) 0.0866(12) -0.0353(11) 0.0078(9) -0.0259(10)
F6 0.1017(11) 0.1727(11) 0.0866(12) -0.0353(11) 0.0078(9) -0.0259(10)
C15B 0.0902(7) 0.1735(9) 0.0993(9) -0.0333(12) 0.0074(8) -0.0348(9)
F4B 0.1017(11) 0.1727(11) 0.0866(12) -0.0353(11) 0.0078(9) -0.0259(10)
F5B 0.1017(11) 0.1727(11) 0.0866(12) -0.0353(11) 0.0078(9) -0.0259(10)
F6B 0.1017(11) 0.1727(11) 0.0866(12) -0.0353(11) 0.0078(9) -0.0259(10)
C16A 0.150(2) 0.199(3) 0.140(2) -0.041(3) 0.1076(19) -0.024(3)
F7 0.1413(15) 0.197(2) 0.1516(14) -0.0438(16) 0.1083(12) -0.0106(18)
F8 0.1413(15) 0.197(2) 0.1516(14) -0.0438(16) 0.1083(12) -0.0106(18)
F9 0.1413(15) 0.197(2) 0.1516(14) -0.0438(16) 0.1083(12) -0.0106(18)
C16B 0.150(2) 0.199(3) 0.140(2) -0.041(3) 0.1076(19) -0.024(3)
F7B 0.1413(15) 0.197(2) 0.1516(14) -0.0438(16) 0.1083(12) -0.0106(18)
F8B 0.1413(15) 0.197(2) 0.1516(14) -0.0438(16) 0.1083(12) -0.0106(18)
F9B 0.1413(15) 0.197(2) 0.1516(14) -0.0438(16) 0.1083(12) -0.0106(18)
C11A 0.1389(19) 0.189(3) 0.1384(19) 0.090(2) 0.0856(18) 0.028(2)
F10 0.1425(17) 0.186(2) 0.1480(15) 0.0860(15) 0.0875(14) 0.0346(18)
F11 0.1425(17) 0.186(2) 0.1480(15) 0.0860(15) 0.0875(14) 0.0346(18)
F12 0.1425(17) 0.186(2) 0.1480(15) 0.0860(15) 0.0875(14) 0.0346(18)
C11B 0.1389(19) 0.189(3) 0.1384(19) 0.090(2) 0.0856(18) 0.028(2)
F10B 0.1425(17) 0.186(2) 0.1480(15) 0.0860(15) 0.0875(14) 0.0346(18)
F11B 0.1425(17) 0.186(2) 0.1480(15) 0.0860(15) 0.0875(14) 0.0346(18)
F12B 0.1425(17) 0.186(2) 0.1480(15) 0.0860(15) 0.0875(14) 0.0346(18)
C1 0.131(4) 0.103(4) 0.138(5) 0.015(3) 0.058(4) 0.053(3)
C2 0.187(6) 0.134(5) 0.179(7) 0.030(5) 0.093(5) 0.085(5)
C3 0.118(4) 0.137(5) 0.160(6) 0.034(5) 0.045(5) 0.057(4)
C4 0.073(2) 0.102(3) 0.113(3) 0.040(3) 0.039(2) 0.025(2)
C5 0.074(3) 0.138(4) 0.108(3) 0.062(3) 0.031(3) 0.031(3)
C6 0.055(2) 0.126(4) 0.082(3) 0.040(3) 0.017(2) -0.002(2)
C7 0.0474(16) 0.106(3) 0.065(2) 0.024(2) 0.0185(15) -0.0094(19)
C8 0.0368(12) 0.086(2) 0.0707(17) 0.0263(16) 0.0241(12) -0.0080(14)
C9 0.0548(16) 0.081(2) 0.090(2) 0.0292(19) 0.0361(16) 0.0075(17)
C10 0.0624(17) 0.095(3) 0.086(2) 0.004(2) 0.0447(15) -0.0022(19)
C11 0.0715(17) 0.132(4) 0.098(2) -0.005(2) 0.0624(15) -0.011(2)
C12 0.0793(17) 0.120(3) 0.084(2) 0.003(2) 0.0555(15) -0.030(2)
C13 0.0627(15) 0.083(2) 0.0549(15) 0.0002(15) 0.0327(12) -0.0250(16)
C14 0.0803(19) 0.076(2) 0.0706(19) 0.0049(17) 0.0397(16) -0.0278(18)
C15 0.083(2) 0.066(2) 0.070(2) 0.0090(17) 0.0371(17) -0.0099(19)
C16 0.0689(17) 0.071(2) 0.0633(17) 0.0047(15) 0.0384(14) -0.0059(17)
C17 0.0471(13) 0.0647(19) 0.0456(14) 0.0047(13) 0.0200(11) -0.0136(13)
C18 0.0492(14) 0.070(2) 0.0469(14) 0.0001(14) 0.0221(11) -0.0118(14)
C19 0.0464(14) 0.085(2) 0.0468(15) 0.0028(15) 0.0209(12) -0.0067(15)
C20 0.0470(15) 0.102(3) 0.0606(18) -0.0077(17) 0.0228(13) -0.0245(17)
C21 0.0620(15) 0.077(2) 0.0698(18) -0.0047(15) 0.0356(13) -0.0254(15)
C22 0.0531(13) 0.0651(19) 0.0624(15) -0.0022(14) 0.0335(11) -0.0148(14)
C23 0.0670(17) 0.065(2) 0.080(2) 0.0109(17) 0.0370(15) -0.0134(16)
C24 0.071(2) 0.068(2) 0.086(2) 0.0239(18) 0.0370(17) 0.0015(18)
C25 0.0446(15) 0.073(2) 0.078(2) 0.0203(18) 0.0213(15) -0.0011(16)
C26 0.0409(11) 0.0577(17) 0.0565(14) 0.0043(12) 0.0263(10) -0.0053(12)
C27 0.0415(11) 0.0588(17) 0.0489(12) 0.0023(12) 0.0259(9) -0.0060(12)
C28 0.078(2) 0.105(3) 0.0521(19) 0.015(2) 0.0248(18) 0.020(2)
C29 0.105(3) 0.155(5) 0.051(2) 0.024(3) 0.018(2) 0.061(3)
C30 0.116(4) 0.158(5) 0.080(3) 0.032(3) 0.026(3) 0.077(4)
C31 0.095(3) 0.113(3) 0.082(3) 0.021(3) 0.041(2) 0.046(3)
C32 0.107(3) 0.147(4) 0.089(3) -0.005(3) 0.024(3) 0.065(3)
C33 0.116(3) 0.107(3) 0.109(3) 0.004(3) 0.061(3) 0.047(3)
C34 0.0628(19) 0.090(3) 0.068(2) -0.006(2) 0.0285(16) 0.009(2)
C35 0.0474(13) 0.068(2) 0.0627(16) 0.0021(14) 0.0308(11) -0.0009(14)
C36 0.0569(16) 0.073(2) 0.0586(17) 0.0144(16) 0.0276(13) 0.0102(16)
C51 0.0686(17) 0.094(3) 0.0618(17) -0.0026(17) 0.0381(14) -0.0046(19)
C52A 0.114(4) 0.129(5) 0.079(3) -0.014(3) 0.049(3) 0.017(4)
C52B 0.114(4) 0.129(5) 0.079(3) -0.014(3) 0.049(3) 0.017(4)
C102 0.082(2) 0.073(2) 0.082(2) -0.0082(18) 0.0453(17) -0.0169(19)
C103 0.076(2) 0.082(3) 0.086(3) -0.025(2) 0.034(2) -0.024(2)
C104 0.0585(19) 0.107(3) 0.076(2) -0.022(2) 0.0286(17) -0.030(2)
C107 0.0755(19) 0.106(3) 0.0628(18) -0.0188(19) 0.0414(15) -0.029(2)
C108 0.083(2) 0.115(3) 0.0542(18) -0.002(2) 0.0345(16) -0.021(2)
C109 0.0592(17) 0.103(3) 0.0559(18) 0.0116(18) 0.0254(14) -0.0159(19)

loop_
_atom_type_symbol
_atom_type_description
_atom_type_scat_dispersion_real
_atom_type_scat_dispersion_imag
_atom_type_scat_source
C C 0.0033 0.0016 'International Tables Vol C Tables 4.2.6.8 and 6.1.1.4'
N N 0.0061 0.0033 'International Tables Vol C Tables 4.2.6.8 and 6.1.1.4'
O O 0.0106 0.0060 'International Tables Vol C Tables 4.2.6.8 and 6.1.1.4'
F F 0.0171 0.0103 'International Tables Vol C Tables 4.2.6.8 and 6.1.1.4'
Cl Cl 0.1484 0.1585 'International Tables Vol C Tables 4.2.6.8 and 6.1.1.4'
Zn Zn 0.2839 1.4301 'International Tables Vol C Tables 4.2.6.8 and 6.1.1.4'
Tb Tb -0.1723 4.1537 'International Tables Vol C Tables 4.2.6.8 and 6.1.1.4'
H H 0.0000 0.0000 'International Tables Vol C Tables 4.2.6.8 and 6.1.1.4'

loop_
_geom_angle_atom_site_label_1
_geom_angle_atom_site_label_2
_geom_angle_atom_site_label_3
_geom_angle
_geom_angle_site_symmetry_1
O1 Tb1 O4 137.71(9) .
O1 Tb1 O7 115.02(11) .
O4 Tb1 O7 78.12(9) .
O1 Tb1 O8 77.97(11) .
O4 Tb1 O8 141.19(10) .
O7 Tb1 O8 70.58(10) .
O1 Tb1 O10 78.18(10) .
O4 Tb1 O10 118.33(9) .
O7 Tb1 O10 140.45(10) .
O8 Tb1 O10 76.83(11) .
O1 Tb1 O9 142.62(9) .
O4 Tb1 O9 77.23(10) .
O7 Tb1 O9 79.36(12) .
O8 Tb1 O9 74.98(12) .
O10 Tb1 O9 70.93(11) .
O1 Tb1 O3 73.04(8) .
O4 Tb1 O3 72.07(8) .
O7 Tb1 O3 138.01(9) .
O8 Tb1 O3 146.33(9) .
O10 Tb1 O3 80.77(9) .
O9 Tb1 O3 120.51(10) .
O1 Tb1 O2 71.33(8) .
O4 Tb1 O2 72.00(9) .
O7 Tb1 O2 80.10(10) .
O8 Tb1 O2 122.50(11) .
O10 Tb1 O2 137.84(10) .
O9 Tb1 O2 145.83(8) .
O3 Tb1 O2 63.09(8) .
O1 Tb1 Zn1 40.19(6) .
O4 Tb1 Zn1 97.52(8) .
O7 Tb1 Zn1 115.76(9) .
O8 Tb1 Zn1 116.31(9) .
O10 Tb1 Zn1 98.34(9) .
O9 Tb1 Zn1 162.98(8) .
O3 Tb1 Zn1 43.07(6) .
O2 Tb1 Zn1 40.25(6) .
O1 Tb1 Zn2 98.38(7) .
O4 Tb1 Zn2 39.46(7) .
O7 Tb1 Zn2 98.82(7) .
O8 Tb1 Zn2 165.31(9) .
O10 Tb1 Zn2 116.65(7) .
O9 Tb1 Zn2 113.90(7) .
O3 Tb1 Zn2 40.37(5) .
O2 Tb1 Zn2 43.74(6) .
Zn1 Tb1 Zn2 58.24(3) .
O6 Zn1 N1 94.25(14) .
O6 Zn1 N2 94.54(14) .
N1 Zn1 N2 100.93(16) .
O6 Zn1 O2 106.68(10) .
N1 Zn1 O2 159.05(13) .
N2 Zn1 O2 78.64(12) .
O6 Zn1 O1 164.87(13) .
N1 Zn1 O1 78.78(14) .
N2 Zn1 O1 99.94(12) .
O2 Zn1 O1 80.67(9) .
O6 Zn1 O3 90.55(12) .
N1 Zn1 O3 109.33(15) .
N2 Zn1 O3 148.85(11) .
O2 Zn1 O3 70.47(9) .
O1 Zn1 O3 79.33(10) .
O6 Zn1 Tb1 132.67(10) .
N1 Zn1 Tb1 116.28(13) .
N2 Zn1 Tb1 112.43(10) .
O2 Zn1 Tb1 47.51(7) .
O1 Zn1 Tb1 44.06(7) .
O3 Zn1 Tb1 46.83(6) .
O5 Zn2 N4 94.03(13) .
O5 Zn2 N3 94.66(12) .
N4 Zn2 N3 101.47(12) .
O5 Zn2 O4 162.63(12) .
N4 Zn2 O4 79.46(12) .
N3 Zn2 O4 102.39(11) .
O5 Zn2 O3 105.93(11) .
N4 Zn2 O3 160.01(13) .
N3 Zn2 O3 78.28(9) .
O4 Zn2 O3 81.09(10) .
O5 Zn2 O2 89.10(11) .
N4 Zn2 O2 110.66(11) .
N3 Zn2 O2 147.31(9) .
O4 Zn2 O2 78.37(10) .
O3 Zn2 O2 69.49(8) .
O5 Zn2 Tb1 131.55(8) .
N4 Zn2 Tb1 117.98(9) .
N3 Zn2 Tb1 111.57(7) .
O4 Zn2 Tb1 43.79(6) .
O3 Zn2 Tb1 46.51(6) .
O2 Zn2 Tb1 47.31(7) .
C1 N1 C9 120.8(4) .
C1 N1 Zn1 125.2(4) .
C9 N1 Zn1 113.3(3) .
C10 N2 C18 118.9(4) .
C10 N2 Zn1 128.1(3) .
C18 N2 Zn1 112.9(3) .
C19 N3 C27 118.6(3) .
C19 N3 Zn2 127.5(2) .
C27 N3 Zn2 113.67(19) .
C28 N4 C36 120.1(4) .
C28 N4 Zn2 126.9(3) .
C36 N4 Zn2 112.8(2) .
C8 O1 Zn1 112.2(3) .
C8 O1 Tb1 141.9(3) .
Zn1 O1 Tb1 95.74(8) .
C17 O2 Zn1 112.6(2) .
C17 O2 Zn2 126.77(17) .
Zn1 O2 Zn2 93.25(9) .
C17 O2 Tb1 132.6(2) .
Zn1 O2 Tb1 92.24(8) .
Zn2 O2 Tb1 88.95(9) .
C26 O3 Zn2 111.89(16) .
C26 O3 Zn1 122.1(2) .
Zn2 O3 Zn1 93.90(10) .
C26 O3 Tb1 135.8(2) .
Zn2 O3 Tb1 93.12(9) .
Zn1 O3 Tb1 90.10(8) .
C35 O4 Zn2 112.1(2) .
C35 O4 Tb1 141.5(2) .
Zn2 O4 Tb1 96.75(10) .
C51 O5 Zn2 126.2(2) .
C51 O6 Zn1 126.7(3) .
C102 O7 Tb1 135.2(3) .
C104 O8 Tb1 134.4(3) .
C107 O9 Tb1 134.3(3) .
C109 O10 Tb1 134.7(3) .
F1B C101 F1 45.8(6) .
F1B C101 F2 123.3(5) .
F1 C101 F2 113.4(6) .
F1B C101 F3B 109.4(6) .
F1 C101 F3B 127.9(6) .
F2 C101 F3B 32.6(6) .
F1B C101 F3 53.8(5) .
F1 C101 F3 99.4(5) .
F2 C101 F3 103.4(5) .
F3B C101 F3 72.4(6) .
F1B C101 F2B 102.8(6) .
F1 C101 F2B 59.2(5) .
F2 C101 F2B 69.5(5) .
F3B C101 F2B 101.1(6) .
F3 C101 F2B 148.1(5) .
F1B C101 C102 120.4(5) .
F1 C101 C102 116.1(4) .
F2 C101 C102 115.7(5) .
F3B C101 C102 115.5(5) .
F3 C101 C102 106.2(5) .
F2B C101 C102 104.7(5) .
F5 C15A F4 108.6(6) .
F5 C15A F6 105.6(6) .
F4 C15A F6 105.4(7) .
F5 C15A C104 114.2(6) .
F4 C15A C104 111.7(5) .
F6 C15A C104 110.9(5) .
F6B C15B F4B 104.9(7) .
F6B C15B F5B 103.0(7) .
F4B C15B F5B 106.2(7) .
F6B C15B C104 114.9(6) .
F4B C15B C104 118.1(6) .
F5B C15B C104 108.4(6) .
F8 C16A F9 105.4(7) .
F8 C16A F7 105.8(7) .
F9 C16A F7 106.4(7) .
F8 C16A C107 112.9(7) .
F9 C16A C107 111.5(6) .
F7 C16A C107 114.2(7) .
F9B C16B F8B 107.1(6) .
F9B C16B F7B 103.9(6) .
F8B C16B F7B 106.2(6) .
F9B C16B C107 116.4(5) .
F8B C16B C107 112.0(5) .
F7B C16B C107 110.5(6) .
F11 C11A F12 108.6(6) .
F11 C11A F10 106.8(7) .
F12 C11A F10 101.5(7) .
F11 C11A C109 109.4(6) .
F12 C11A C109 116.7(6) .
F10 C11A C109 113.2(5) .
F11B C11B F12B 111.3(6) .
F11B C11B F10B 101.7(6) .
F12B C11B F10B 102.3(7) .
F11B C11B C109 117.0(6) .
F12B C11B C109 113.8(6) .
F10B C11B C109 108.9(5) .
N1 C1 C2 120.6(6) .
N1 C1 H1A 119.7 .
C2 C1 H1A 119.7 .
C3 C2 C1 117.4(8) .
C3 C2 H2A 121.3 .
C1 C2 H2A 121.3 .
C4 C3 C2 122.7(6) .
C4 C3 H3A 118.6 .
C2 C3 H3A 118.6 .
C3 C4 C5 124.9(5) .
C3 C4 C9 115.8(5) .
C5 C4 C9 119.3(6) .
C6 C5 C4 120.0(5) .
C6 C5 H5A 120.0 .
C4 C5 H5A 120.0 .
C5 C6 C7 122.4(5) .
C5 C6 H6A 118.8 .
C7 C6 H6A 118.8 .
C8 C7 C6 121.6(5) .
C8 C7 H7A 119.2 .
C6 C7 H7A 119.2 .
O1 C8 C7 125.5(4) .
O1 C8 C9 117.5(3) .
C7 C8 C9 117.0(4) .
N1 C9 C4 122.6(5) .
N1 C9 C8 117.6(3) .
C4 C9 C8 119.8(4) .
N2 C10 C11 122.5(5) .
N2 C10 H10A 118.7 .
C11 C10 H10A 118.7 .
C12 C11 C10 119.4(5) .
C12 C11 H11A 120.3 .
C10 C11 H11A 120.3 .
C11 C12 C13 120.9(5) .
C11 C12 H12A 119.5 .
C13 C12 H12A 119.5 .
C14 C13 C18 119.5(4) .
C14 C13 C12 124.3(4) .
C18 C13 C12 116.2(4) .
C15 C14 C13 119.4(4) .
C15 C14 H14A 120.3 .
C13 C14 H14A 120.3 .
C14 C15 C16 122.4(4) .
C14 C15 H15A 118.8 .
C16 C15 H15A 118.8 .
C17 C16 C15 119.0(4) .
C17 C16 H16A 120.5 .
C15 C16 H16A 120.5 .
O2 C17 C16 122.6(4) .
O2 C17 C18 117.8(3) .
C16 C17 C18 119.5(4) .
N2 C18 C13 122.1(4) .
N2 C18 C17 117.9(3) .
C13 C18 C17 120.1(4) .
N3 C19 C20 123.2(3) .
N3 C19 H19A 118.4 .
C20 C19 H19A 118.4 .
C21 C20 C19 119.3(3) .
C21 C20 H20A 120.3 .
C19 C20 H20A 120.3 .
C20 C21 C22 120.5(4) .
C20 C21 H21A 119.7 .
C22 C21 H21A 119.7 .
C23 C22 C27 118.8(3) .
C23 C22 C21 124.8(4) .
C27 C22 C21 116.4(3) .
C24 C23 C22 119.7(4) .
C24 C23 H23A 120.2 .
C22 C23 H23A 120.2 .
C23 C24 C25 122.2(4) .
C23 C24 H24A 118.9 .
C25 C24 H24A 118.9 .
C26 C25 C24 120.4(3) .
C26 C25 H25A 119.8 .
C24 C25 H25A 119.8 .
O3 C26 C25 123.6(3) .
O3 C26 C27 118.0(3) .
C25 C26 C27 118.4(3) .
N3 C27 C22 122.0(3) .
N3 C27 C26 117.4(3) .
C22 C27 C26 120.6(3) .
N4 C28 C29 121.5(5) .
N4 C28 H28A 119.2 .
C29 C28 H28A 119.2 .
C30 C29 C28 119.2(5) .
C30 C29 H29A 120.4 .
C28 C29 H29A 120.4 .
C29 C30 C31 121.0(5) .
C29 C30 H30A 119.5 .
C31 C30 H30A 119.5 .
C30 C31 C36 117.5(6) .
C30 C31 C32 124.2(5) .
C36 C31 C32 118.3(5) .
C33 C32 C31 118.8(5) .
C33 C32 H32A 120.6 .
C31 C32 H32A 120.6 .
C32 C33 C34 123.0(6) .
C32 C33 H33A 118.5 .
C34 C33 H33A 118.5 .
C35 C34 C33 119.8(4) .
C35 C34 H34A 120.1 .
C33 C34 H34A 120.1 .
O4 C35 C34 123.8(3) .
O4 C35 C36 118.1(4) .
C34 C35 C36 118.1(3) .
N4 C36 C31 120.6(4) .
N4 C36 C35 117.4(3) .
C31 C36 C35 122.0(4) .
O5 C51 O6 124.1(4) .
O5 C51 C52A 115.6(5) .
O6 C51 C52A 118.2(5) .
O5 C51 C52B 119.6(6) .
O6 C51 C52B 115.4(6) .
C52A C51 C52B 25.2(8) .
C51 C52A H52A 109.5 .
C51 C52A H52B 109.5 .
H52A C52A H52B 109.5 .
C51 C52A H52C 109.5 .
H52A C52A H52C 109.5 .
H52B C52A H52C 109.5 .
C51 C52B H52D 109.5 .
C51 C52B H52E 109.5 .
H52D C52B H52E 109.5 .
C51 C52B H52F 109.5 .
H52D C52B H52F 109.5 .
H52E C52B H52F 109.5 .
O7 C102 C103 127.6(4) .
O7 C102 C101 115.7(4) .
C103 C102 C101 116.6(4) .
C102 C103 C104 121.0(4) .
C102 C103 H10B 119.5 .
C104 C103 H10B 119.5 .
O8 C104 C103 127.3(4) .
O8 C104 C15B 111.9(4) .
C103 C104 C15B 120.4(5) .
O8 C104 C15A 114.1(4) .
C103 C104 C15A 118.5(5) .
C15B C104 C15A 9.8(4) .
O9 C107 C108 127.0(4) .
O9 C107 C16A 117.6(4) .
C108 C107 C16A 115.4(4) .
O9 C107 C16B 111.8(4) .
C108 C107 C16B 121.2(5) .
C16A C107 C16B 5.8(3) .
C109 C108 C107 121.2(4) .
C109 C108 H10C 119.4 .
C107 C108 H10C 119.4 .
O10 C109 C108 127.3(4) .
O10 C109 C11A 115.9(5) .
C108 C109 C11A 116.8(5) .
O10 C109 C11B 114.1(5) .
C108 C109 C11B 118.5(5) .
C11A C109 C11B 2.6(3) .
C2A C1A H1AA 109.5 .
C2A C1A H1AB 109.5 .
H1AA C1A H1AB 109.5 .
C2A C1A H1AC 109.5 .
H1AA C1A H1AC 109.5 .
H1AB C1A H1AC 109.5 .
C3A C2A C1A 110.6(7) .
C3A C2A H2AA 109.5 .
C1A C2A H2AA 109.5 .
C3A C2A H2AB 109.5 .
C1A C2A H2AB 109.5 .
H2AA C2A H2AB 108.1 .
C3A C3A C2A 110.7(5) 2
C3A C3A H3AA 109.5 2
C2A C3A H3AA 109.5 .
C3A C3A H3AB 109.5 2
C2A C3A H3AB 109.5 .
H3AA C3A H3AB 108.1 .
Cl2 C4A Cl1 110.8(9) .
Cl2 C4A H4AA 109.5 .
Cl1 C4A H4AA 109.5 .
Cl2 C4A H4AB 109.5 .
Cl1 C4A H4AB 109.5 .
H4AA C4A H4AB 108.1 .

loop_
_geom_bond_atom_site_label_1
_geom_bond_atom_site_label_2
_geom_bond_distance
_geom_bond_site_symmetry_2
Tb1 O1 2.314(3) .
Tb1 O4 2.315(2) .
Tb1 O7 2.370(3) .
Tb1 O8 2.373(3) .
Tb1 O10 2.380(3) .
Tb1 O9 2.385(3) .
Tb1 O3 2.414(2) .
Tb1 O2 2.442(3) .
Tb1 Zn1 3.3099(11) .
Tb1 Zn2 3.3224(14) .
Zn1 O6 2.026(3) .
Zn1 N1 2.068(4) .
Zn1 N2 2.114(4) .
Zn1 O2 2.140(2) .
Zn1 O1 2.147(3) .
Zn1 O3 2.260(3) .
Zn2 O5 2.051(3) .
Zn2 N4 2.068(3) .
Zn2 N3 2.096(3) .
Zn2 O4 2.126(3) .
Zn2 O3 2.155(2) .
Zn2 O2 2.298(2) .
N1 C1 1.325(8) .
N1 C9 1.352(6) .
N2 C10 1.325(6) .
N2 C18 1.362(5) .
N3 C19 1.310(4) .
N3 C27 1.370(4) .
N4 C28 1.326(5) .
N4 C36 1.367(6) .
O1 C8 1.319(4) .
O2 C17 1.349(4) .
O3 C26 1.358(4) .
O4 C35 1.325(4) .
O5 C51 1.256(5) .
O6 C51 1.262(4) .
O7 C102 1.246(5) .
O8 C104 1.255(6) .
O9 C107 1.260(5) .
O10 C109 1.252(5) .
C101 F1B 1.300(7) .
C101 F1 1.308(6) .
C101 F2 1.320(6) .
C101 F3B 1.338(6) .
C101 F3 1.381(7) .
C101 F2B 1.385(7) .
C101 C102 1.489(5) .
C15A F5 1.335(7) .
C15A F4 1.336(7) .
C15A F6 1.343(8) .
C15A C104 1.510(6) .
C15B F6B 1.339(8) .
C15B F4B 1.340(7) .
C15B F5B 1.340(8) .
C15B C104 1.508(6) .
C16A F8 1.334(8) .
C16A F9 1.340(7) .
C16A F7 1.341(7) .
C16A C107 1.494(7) .
C16B F9B 1.327(7) .
C16B F8B 1.335(6) .
C16B F7B 1.349(7) .
C16B C107 1.494(7) .
C11A F11 1.321(7) .
C11A F12 1.343(8) .
C11A F10 1.343(7) .
C11A C109 1.496(6) .
C11B F11B 1.332(8) .
C11B F12B 1.336(7) .
C11B F10B 1.355(7) .
C11B C109 1.501(6) .
C1 C2 1.436(9) .
C1 H1A 0.9300 .
C2 C3 1.386(11) .
C2 H2A 0.9300 .
C3 C4 1.380(11) .
C3 H3A 0.9300 .
C4 C5 1.404(8) .
C4 C9 1.418(6) .
C5 C6 1.315(9) .
C5 H5A 0.9300 .
C6 C7 1.398(6) .
C6 H6A 0.9300 .
C7 C8 1.368(5) .
C7 H7A 0.9300 .
C8 C9 1.439(7) .
C10 C11 1.391(8) .
C10 H10A 0.9300 .
C11 C12 1.343(8) .
C11 H11A 0.9300 .
C12 C13 1.414(7) .
C12 H12A 0.9300 .
C13 C14 1.410(6) .
C13 C18 1.414(6) .
C14 C15 1.353(8) .
C14 H14A 0.9300 .
C15 C16 1.433(7) .
C15 H15A 0.9300 .
C16 C17 1.372(5) .
C16 H16A 0.9300 .
C17 C18 1.429(6) .
C19 C20 1.402(6) .
C19 H19A 0.9300 .
C20 C21 1.338(6) .
C20 H20A 0.9300 .
C21 C22 1.420(5) .
C21 H21A 0.9300 .
C22 C23 1.406(5) .
C22 C27 1.414(5) .
C23 C24 1.342(5) .
C23 H23A 0.9300 .
C24 C25 1.403(6) .
C24 H24A 0.9300 .
C25 C26 1.367(5) .
C25 H25A 0.9300 .
C26 C27 1.415(4) .
C28 C29 1.395(7) .
C28 H28A 0.9300 .
C29 C30 1.352(10) .
C29 H29A 0.9300 .
C30 C31 1.394(8) .
C30 H30A 0.9300 .
C31 C36 1.409(6) .
C31 C32 1.420(10) .
C32 C33 1.367(8) .
C32 H32A 0.9300 .
C33 C34 1.410(7) .
C33 H33A 0.9300 .
C34 C35 1.374(7) .
C34 H34A 0.9300 .
C35 C36 1.427(5) .
C51 C52A 1.501(8) .
C51 C52B 1.511(8) .
C52A H52A 0.9600 .
C52A H52B 0.9600 .
C52A H52C 0.9600 .
C52B H52D 0.9600 .
C52B H52E 0.9600 .
C52B H52F 0.9600 .
C102 C103 1.353(6) .
C103 C104 1.396(7) .
C103 H10B 0.9300 .
C107 C108 1.401(7) .
C108 C109 1.384(8) .
C108 H10C 0.9300 .
C1A C2A 1.498(9) .
C1A H1AA 0.9600 .
C1A H1AB 0.9600 .
C1A H1AC 0.9600 .
C2A C3A 1.498(7) .
C2A H2AA 0.9700 .
C2A H2AB 0.9700 .
C3A C3A 1.496(8) 2
C3A H3AA 0.9700 .
C3A H3AB 0.9700 .
C4A Cl2 1.739(9) .
C4A Cl1 1.742(9) .
C4A H4AA 0.9700 .
C4A H4AB 0.9700 .
